data_4129808
loop_
_publ_author_name
'Cambeiro, Xacobe C.'
'Ahlsten, Nanna'
'Larrosa, Igor'

_publ_section_title
;
 Au-Catalyzed Cross-Coupling of Arenes via Double C-H Activation.
;
_journal_issue 50
_journal_name_full 'Journal of the American Chemical Society'
_journal_page_first 15636
_journal_page_last 15639
_journal_paper_doi 10.1021/jacs.5b10593
_journal_volume 137
_journal_year 2015
_chemical_formula_moiety 'C19 H24 F5 N Si'
_chemical_formula_sum 'C19 H24 F5 N Si'
_chemical_formula_weight 389.48
_space_group_crystal_system monoclinic
_space_group_IT_number 14
_space_group_name_Hall '-P 2yn'
_space_group_name_H-M_alt 'P 1 21/n 1'
_atom_sites_solution_hydrogens geom
_audit_creation_method SHELXL-2014/7
_cell_angle_alpha 90
_cell_angle_beta 93.125(4)
_cell_angle_gamma 90
_cell_formula_units_Z 4
_cell_length_a 8.5241(3)
_cell_length_b 19.1667(7)
_cell_length_c 11.8169(4)
_cell_measurement_reflns_used 2999
_cell_measurement_temperature 149.93(18)
_cell_measurement_theta_max 27.3620
_cell_measurement_theta_min 3.6920
_cell_volume 1927.76(12)
_computing_cell_refinement
;
CrysAlisPro, Agilent Technologies,
Version 1.171.37.31 (release 14-01-2014 CrysAlis171 .NET)
(compiled Jan 14 2014,18:38:05)
;
_computing_data_collection
;
CrysAlisPro, Agilent Technologies,
Version 1.171.37.31 (release 14-01-2014 CrysAlis171 .NET)
(compiled Jan 14 2014,18:38:05)
;
_computing_data_reduction
;
CrysAlisPro, Agilent Technologies,
Version 1.171.37.31 (release 14-01-2014 CrysAlis171 .NET)
(compiled Jan 14 2014,18:38:05)
;
_computing_structure_refinement 'SHELXL-2014/7 (Sheldrick, 2014)'
_diffrn_ambient_temperature 149.93(18)
_diffrn_measured_fraction_theta_full 0.997
_diffrn_measured_fraction_theta_max 0.998
_diffrn_measurement_details
;
#__ type_ start__ end____ width___ exp.time_
  1 omega  -88.00  -51.00   1.0000    1.0000
omega____ theta____ kappa____ phi______ frames
    -      -17.7663  -77.0000 -120.0000 37

#__ type_ start__ end____ width___ exp.time_
  2 omega   -9.00   80.00   1.0000    1.0000
omega____ theta____ kappa____ phi______ frames
    -       18.8601   77.0000  -60.0000 89

#__ type_ start__ end____ width___ exp.time_
  3 omega  -51.00   49.00   1.0000    1.0000
omega____ theta____ kappa____ phi______ frames
    -       18.8601  -77.0000 -180.0000 100
;
_diffrn_measurement_device 'four-circle diffractometer'
_diffrn_measurement_device_type 'SuperNova, Single source at offset, Eos'
_diffrn_measurement_method '\w scans'
_diffrn_radiation_type MoK\a
_diffrn_radiation_wavelength 0.71073
_diffrn_reflns_av_R_equivalents 0.0330
_diffrn_reflns_av_unetI/netI 0.0610
_diffrn_reflns_Laue_measured_fraction_full 0.997
_diffrn_reflns_Laue_measured_fraction_max 0.998
_diffrn_reflns_limit_h_max 8
_diffrn_reflns_limit_h_min -10
_diffrn_reflns_limit_k_max 22
_diffrn_reflns_limit_k_min -23
_diffrn_reflns_limit_l_max 14
_diffrn_reflns_limit_l_min -10
_diffrn_reflns_number 8297
_diffrn_reflns_point_group_measured_fraction_full 0.997
_diffrn_reflns_point_group_measured_fraction_max 0.998
_diffrn_reflns_theta_full 25.242
_diffrn_reflns_theta_max 26.365
_diffrn_reflns_theta_min 3.453
_diffrn_standards_decay_% 0
_diffrn_standards_interval_count 0
_diffrn_standards_interval_time 0
_diffrn_standards_number 0
_exptl_absorpt_coefficient_mu 0.170
_exptl_absorpt_correction_T_max 1.00000
_exptl_absorpt_correction_T_min 0.88822
_exptl_absorpt_correction_type multi-scan
_exptl_absorpt_process_details
;
CrysAlisPro, Agilent Technologies,
Version 1.171.37.31 (release 14-01-2014 CrysAlis171 .NET)
(compiled Jan 14 2014,18:38:05)
Empirical absorption correction using spherical harmonics,
 implemented in SCALE3 ABSPACK scaling algorithm.
;
_exptl_crystal_colour white
_exptl_crystal_colour_lustre clear
_exptl_crystal_density_diffrn 1.3419
_exptl_crystal_description block
_exptl_crystal_F_000 816
_exptl_crystal_size_max 0.300
_exptl_crystal_size_mid 0.300
_exptl_crystal_size_min 0.300
_refine_diff_density_max 0.328
_refine_diff_density_min -0.266
_refine_diff_density_rms 0.050
_refine_ls_extinction_method none
_refine_ls_goodness_of_fit_ref 1.043
_refine_ls_hydrogen_treatment constr
_refine_ls_matrix_type full
_refine_ls_number_parameters 241
_refine_ls_number_reflns 3925
_refine_ls_number_restraints 0
_refine_ls_restrained_S_all 1.043
_refine_ls_R_factor_all 0.0665
_refine_ls_R_factor_gt 0.0481
_refine_ls_shift/su_max 0.000
_refine_ls_shift/su_mean 0.000
_refine_ls_structure_factor_coef Fsqd
_refine_ls_weighting_details 'w=1/[\s^2^(Fo^2^)+(0.0337P)^2^+0.6659P] where P=(Fo^2^+2Fc^2^)/3'
_refine_ls_weighting_scheme calc
_refine_ls_wR_factor_gt 0.0969
_refine_ls_wR_factor_ref 0.1071
_reflns_Friedel_coverage 0.000
_reflns_number_gt 2997
_reflns_number_total 3925
_reflns_threshold_expression 'I > 2\s(I)'
_cod_data_source_file ja5b10593_si_002.cif
_cod_data_source_block ail10
_cod_original_sg_symbol_H-M 'P 21/n'
_cod_database_code 4129808
_shelx_shelxl_version_number 2014/7
_shelx_space_group_comment
;
The symmetry employed for this shelxl refinement is uniquely defined
by the following loop, which should always be used as a source of
symmetry information in preference to the above space-group names.
They are only intended as comments.
;

loop_
_space_group_symop_operation_xyz
'x, y, z'
'-x+1/2, y+1/2, -z+1/2'
'-x, -y, -z'
'x-1/2, -y-1/2, z-1/2'

loop_
_atom_site_label
_atom_site_type_symbol
_atom_site_fract_x
_atom_site_fract_y
_atom_site_fract_z
_atom_site_U_iso_or_equiv
_atom_site_adp_type
_atom_site_occupancy
_atom_site_site_symmetry_order
_atom_site_calc_flag
_atom_site_refinement_flags_posn
_atom_site_refinement_flags_adp
Si1 Si 0.54980(7) 0.16994(3) 0.92936(5) 0.02219(16) Uani 1 1 d . .
F1 F 0.18044(16) 0.47334(6) 0.96233(12) 0.0425(4) Uani 1 1 d . .
F5 F 0.60759(16) 0.38897(7) 1.19643(12) 0.0449(4) Uani 1 1 d . .
F3 F 0.42554(17) 0.61714(6) 1.23873(12) 0.0444(4) Uani 1 1 d . .
F2 F 0.19892(17) 0.59433(6) 1.06988(13) 0.0489(4) Uani 1 1 d . .
F4 F 0.62856(18) 0.51184(7) 1.29890(12) 0.0516(4) Uani 1 1 d . .
N1 N 0.44960(19) 0.25079(8) 0.94865(14) 0.0246(4) Uani 1 1 d . .
C5 C 0.3936(2) 0.42433(10) 1.07342(17) 0.0236(5) Uani 1 1 d . .
C3 C 0.3838(2) 0.35669(10) 1.01463(17) 0.0230(4) Uani 1 1 d . .
C6 C 0.2932(2) 0.47983(11) 1.04636(18) 0.0270(5) Uani 1 1 d . .
C9 C 0.5169(3) 0.50214(12) 1.21614(19) 0.0326(5) Uani 1 1 d . .
C14 C 0.7660(2) 0.18858(11) 0.94506(19) 0.0283(5) Uani 1 1 d . .
H14 H 0.7831 0.2145 1.0162 0.034 Uiso 1 1 calc R U
C10 C 0.5049(3) 0.43889(11) 1.16102(18) 0.0294(5) Uani 1 1 d . .
C11 C 0.4918(3) 0.10976(11) 1.04547(18) 0.0288(5) Uani 1 1 d . .
H11 H 0.5458 0.0653 1.0347 0.035 Uiso 1 1 calc R U
C7 C 0.3016(3) 0.54337(11) 1.1010(2) 0.0320(5) Uani 1 1 d . .
C8 C 0.4139(3) 0.55496(11) 1.18575(19) 0.0327(5) Uani 1 1 d . .
C4 C 0.4995(2) 0.30635(10) 1.01452(17) 0.0240(5) Uani 1 1 d . .
H4 H 0.5971 0.3096 1.0534 0.029 Uiso 1 1 calc R U
C17 C 0.4715(3) 0.13717(11) 0.78812(18) 0.0302(5) Uani 1 1 d . .
H17 H 0.3578 0.1323 0.7940 0.036 Uiso 1 1 calc R U
C2 C 0.2558(3) 0.33022(11) 0.94504(19) 0.0308(5) Uani 1 1 d . .
H2 H 0.1603 0.3525 0.9285 0.037 Uiso 1 1 calc R U
C1 C 0.2986(2) 0.26667(11) 0.90731(19) 0.0313(5) Uani 1 1 d . .
H1 H 0.2359 0.2379 0.8605 0.038 Uiso 1 1 calc R U
C16 C 0.8652(3) 0.12164(12) 0.9580(2) 0.0415(6) Uani 1 1 d . .
H16A H 0.8553 0.0952 0.8890 0.062 Uiso 1 1 calc R U
H16B H 0.8287 0.0942 1.0192 0.062 Uiso 1 1 calc R U
H16C H 0.9734 0.1338 0.9739 0.062 Uiso 1 1 calc R U
C19 C 0.5327(3) 0.06370(12) 0.7626(2) 0.0438(6) Uani 1 1 d . .
H19A H 0.4809 0.0466 0.6939 0.066 Uiso 1 1 calc R U
H19B H 0.5115 0.0330 0.8240 0.066 Uiso 1 1 calc R U
H19C H 0.6439 0.0656 0.7538 0.066 Uiso 1 1 calc R U
C12 C 0.3151(3) 0.09434(13) 1.0393(2) 0.0457(7) Uani 1 1 d . .
H12A H 0.2922 0.0606 1.0962 0.069 Uiso 1 1 calc R U
H12B H 0.2842 0.0762 0.9657 0.069 Uiso 1 1 calc R U
H12C H 0.2582 0.1366 1.0522 0.069 Uiso 1 1 calc R U
C13 C 0.5455(3) 0.13692(12) 1.16322(19) 0.0431(6) Uani 1 1 d . .
H13A H 0.4963 0.1810 1.1763 0.065 Uiso 1 1 calc R U
H13B H 0.6576 0.1427 1.1674 0.065 Uiso 1 1 calc R U
H13C H 0.5164 0.1041 1.2197 0.065 Uiso 1 1 calc R U
C15 C 0.8290(3) 0.23472(12) 0.8521(2) 0.0433(6) Uani 1 1 d . .
H15A H 0.9343 0.2490 0.8737 0.065 Uiso 1 1 calc R U
H15B H 0.7634 0.2752 0.8417 0.065 Uiso 1 1 calc R U
H15C H 0.8288 0.2089 0.7824 0.065 Uiso 1 1 calc R U
C18 C 0.4933(3) 0.18590(13) 0.6875(2) 0.0488(7) Uani 1 1 d . .
H18A H 0.6025 0.1878 0.6717 0.073 Uiso 1 1 calc R U
H18B H 0.4573 0.2318 0.7056 0.073 Uiso 1 1 calc R U
H18C H 0.4336 0.1686 0.6221 0.073 Uiso 1 1 calc R U

loop_
_atom_site_aniso_label
_atom_site_aniso_U_11
_atom_site_aniso_U_22
_atom_site_aniso_U_33
_atom_site_aniso_U_23
_atom_site_aniso_U_13
_atom_site_aniso_U_12
Si1 0.0210(3) 0.0248(3) 0.0206(3) -0.0038(2) 0.0000(2) 0.0004(2)
F1 0.0431(8) 0.0353(7) 0.0473(9) 0.0025(6) -0.0142(7) 0.0111(6)
F5 0.0464(9) 0.0388(8) 0.0468(9) -0.0119(7) -0.0208(7) 0.0156(7)
F3 0.0655(10) 0.0265(7) 0.0421(8) -0.0081(6) 0.0120(7) -0.0006(7)
F2 0.0568(10) 0.0281(7) 0.0615(10) 0.0031(7) 0.0008(8) 0.0147(7)
F4 0.0635(10) 0.0437(8) 0.0453(9) -0.0161(7) -0.0186(8) 0.0034(7)
N1 0.0229(9) 0.0255(9) 0.0252(9) -0.0033(7) -0.0015(7) 0.0015(8)
C5 0.0241(11) 0.0261(11) 0.0212(11) 0.0018(9) 0.0049(9) 0.0006(9)
C3 0.0225(11) 0.0256(11) 0.0212(10) 0.0012(9) 0.0039(8) 0.0027(9)
C6 0.0265(12) 0.0285(11) 0.0261(11) 0.0061(9) 0.0015(9) 0.0013(10)
C9 0.0377(13) 0.0339(12) 0.0259(12) -0.0041(10) -0.0009(10) -0.0018(11)
C14 0.0226(11) 0.0294(11) 0.0325(12) -0.0056(10) -0.0015(9) 0.0007(9)
C10 0.0312(13) 0.0276(12) 0.0293(12) 0.0004(9) 0.0025(10) 0.0085(10)
C11 0.0328(13) 0.0276(11) 0.0264(11) -0.0022(9) 0.0045(9) 0.0015(10)
C7 0.0390(14) 0.0229(11) 0.0350(13) 0.0073(10) 0.0098(11) 0.0077(10)
C8 0.0468(15) 0.0224(11) 0.0302(12) -0.0020(9) 0.0137(11) -0.0010(11)
C4 0.0203(11) 0.0285(11) 0.0230(11) -0.0006(9) -0.0008(8) -0.0013(9)
C17 0.0261(12) 0.0382(13) 0.0259(11) -0.0090(10) -0.0011(9) 0.0007(10)
C2 0.0231(12) 0.0348(12) 0.0338(13) -0.0031(10) -0.0051(9) 0.0077(10)
C1 0.0241(12) 0.0344(12) 0.0344(13) -0.0069(10) -0.0083(10) 0.0029(10)
C16 0.0270(13) 0.0429(14) 0.0540(17) 0.0033(12) -0.0032(12) 0.0066(11)
C19 0.0494(16) 0.0454(15) 0.0360(14) -0.0187(12) -0.0034(12) 0.0043(13)
C12 0.0369(15) 0.0524(16) 0.0492(16) 0.0048(13) 0.0146(12) -0.0048(12)
C13 0.0624(18) 0.0430(14) 0.0244(12) -0.0013(11) 0.0059(12) 0.0028(13)
C15 0.0278(13) 0.0356(14) 0.0675(19) 0.0064(13) 0.0099(12) -0.0036(11)
C18 0.0632(19) 0.0566(17) 0.0257(13) -0.0015(12) -0.0049(12) 0.0011(14)

loop_
_atom_type_symbol
_atom_type_description
_atom_type_scat_dispersion_real
_atom_type_scat_dispersion_imag
_atom_type_scat_source
C C 0.0033 0.0016 'International Tables Vol C Tables 4.2.6.8 and 6.1.1.4'
H H 0.0000 0.0000 'International Tables Vol C Tables 4.2.6.8 and 6.1.1.4'
N N 0.0061 0.0033 'International Tables Vol C Tables 4.2.6.8 and 6.1.1.4'
F F 0.0171 0.0103 'International Tables Vol C Tables 4.2.6.8 and 6.1.1.4'
Si Si 0.0817 0.0704 'International Tables Vol C Tables 4.2.6.8 and 6.1.1.4'

loop_
_geom_angle_atom_site_label_1
_geom_angle_atom_site_label_2
_geom_angle_atom_site_label_3
_geom_angle
N1 Si1 C17 104.75(9)
N1 Si1 C14 107.19(9)
C17 Si1 C14 116.91(10)
N1 Si1 C11 106.98(9)
C17 Si1 C11 110.47(10)
C14 Si1 C11 109.93(10)
C4 N1 C1 106.43(16)
C4 N1 Si1 127.47(14)
C1 N1 Si1 125.86(14)
C6 C5 C10 113.76(19)
C6 C5 C3 123.14(19)
C10 C5 C3 123.10(18)
C4 C3 C2 106.00(18)
C4 C3 C5 126.47(19)
C2 C3 C5 127.52(18)
F1 C6 C7 116.27(19)
F1 C6 C5 120.21(19)
C7 C6 C5 123.5(2)
F4 C9 C8 120.4(2)
F4 C9 C10 119.9(2)
C8 C9 C10 119.6(2)
C15 C14 C16 109.91(19)
C15 C14 Si1 114.85(16)
C16 C14 Si1 112.48(15)
C15 C14 H14 106.3
C16 C14 H14 106.3
Si1 C14 H14 106.3
F5 C10 C9 116.6(2)
F5 C10 C5 119.52(18)
C9 C10 C5 123.9(2)
C13 C11 C12 110.7(2)
C13 C11 Si1 112.14(15)
C12 C11 Si1 112.39(16)
C13 C11 H11 107.1
C12 C11 H11 107.1
Si1 C11 H11 107.1
F2 C7 C8 120.0(2)
F2 C7 C6 119.7(2)
C8 C7 C6 120.2(2)
F3 C8 C7 121.1(2)
F3 C8 C9 120.0(2)
C7 C8 C9 119.0(2)
N1 C4 C3 110.09(18)
N1 C4 H4 125.0
C3 C4 H4 125.0
C18 C17 C19 110.45(19)
C18 C17 Si1 115.80(16)
C19 C17 Si1 111.97(15)
C18 C17 H17 105.9
C19 C17 H17 105.9
Si1 C17 H17 105.9
C1 C2 C3 107.39(18)
C1 C2 H2 126.3
C3 C2 H2 126.3
C2 C1 N1 110.09(19)
C2 C1 H1 125.0
N1 C1 H1 125.0
C14 C16 H16A 109.5
C14 C16 H16B 109.5
H16A C16 H16B 109.5
C14 C16 H16C 109.5
H16A C16 H16C 109.5
H16B C16 H16C 109.5
C17 C19 H19A 109.5
C17 C19 H19B 109.5
H19A C19 H19B 109.5
C17 C19 H19C 109.5
H19A C19 H19C 109.5
H19B C19 H19C 109.5
C11 C12 H12A 109.5
C11 C12 H12B 109.5
H12A C12 H12B 109.5
C11 C12 H12C 109.5
H12A C12 H12C 109.5
H12B C12 H12C 109.5
C11 C13 H13A 109.5
C11 C13 H13B 109.5
H13A C13 H13B 109.5
C11 C13 H13C 109.5
H13A C13 H13C 109.5
H13B C13 H13C 109.5
C14 C15 H15A 109.5
C14 C15 H15B 109.5
H15A C15 H15B 109.5
C14 C15 H15C 109.5
H15A C15 H15C 109.5
H15B C15 H15C 109.5
C17 C18 H18A 109.5
C17 C18 H18B 109.5
H18A C18 H18B 109.5
C17 C18 H18C 109.5
H18A C18 H18C 109.5
H18B C18 H18C 109.5

loop_
_geom_bond_atom_site_label_1
_geom_bond_atom_site_label_2
_geom_bond_distance
Si1 N1 1.7899(17)
Si1 C17 1.872(2)
Si1 C14 1.876(2)
Si1 C11 1.879(2)
F1 C6 1.350(2)
F5 C10 1.348(2)
F3 C8 1.347(2)
F2 C7 1.349(2)
F4 C9 1.340(2)
N1 C4 1.373(2)
N1 C1 1.385(3)
C5 C6 1.392(3)
C5 C10 1.394(3)
C5 C3 1.471(3)
C3 C4 1.380(3)
C3 C2 1.423(3)
C6 C7 1.378(3)
C9 C8 1.375(3)
C9 C10 1.377(3)
C14 C15 1.530(3)
C14 C16 1.540(3)
C14 H14 0.9800
C11 C13 1.532(3)
C11 C12 1.533(3)
C11 H11 0.9800
C7 C8 1.365(3)
C4 H4 0.9300
C17 C18 1.531(3)
C17 C19 1.537(3)
C17 H17 0.9800
C2 C1 1.354(3)
C2 H2 0.9300
C1 H1 0.9300
C16 H16A 0.9600
C16 H16B 0.9600
C16 H16C 0.9600
C19 H19A 0.9600
C19 H19B 0.9600
C19 H19C 0.9600
C12 H12A 0.9600
C12 H12B 0.9600
C12 H12C 0.9600
C13 H13A 0.9600
C13 H13B 0.9600
C13 H13C 0.9600
C15 H15A 0.9600
C15 H15B 0.9600
C15 H15C 0.9600
C18 H18A 0.9600
C18 H18B 0.9600
C18 H18C 0.9600

loop_
_geom_torsion_atom_site_label_1
_geom_torsion_atom_site_label_2
_geom_torsion_atom_site_label_3
_geom_torsion_atom_site_label_4
_geom_torsion
C17 Si1 N1 C4 -154.95(17)
C14 Si1 N1 C4 -30.1(2)
C11 Si1 N1 C4 87.76(18)
C17 Si1 N1 C1 31.4(2)
C14 Si1 N1 C1 156.20(17)
C11 Si1 N1 C1 -85.93(19)
C6 C5 C3 C4 161.9(2)
C10 C5 C3 C4 -17.8(3)
C6 C5 C3 C2 -16.8(3)
C10 C5 C3 C2 163.5(2)
C10 C5 C6 F1 179.38(18)
C3 C5 C6 F1 -0.3(3)
C10 C5 C6 C7 -0.3(3)
C3 C5 C6 C7 -180.0(2)
N1 Si1 C14 C15 -66.60(18)
C17 Si1 C14 C15 50.5(2)
C11 Si1 C14 C15 177.48(16)
N1 Si1 C14 C16 166.69(16)
C17 Si1 C14 C16 -76.19(19)
C11 Si1 C14 C16 50.77(19)
F4 C9 C10 F5 1.2(3)
C8 C9 C10 F5 -178.8(2)
F4 C9 C10 C5 -179.4(2)
C8 C9 C10 C5 0.7(3)
C6 C5 C10 F5 178.96(18)
C3 C5 C10 F5 -1.3(3)
C6 C5 C10 C9 -0.5(3)
C3 C5 C10 C9 179.2(2)
N1 Si1 C11 C13 -63.25(18)
C17 Si1 C11 C13 -176.71(16)
C14 Si1 C11 C13 52.81(19)
N1 Si1 C11 C12 62.18(17)
C17 Si1 C11 C12 -51.28(19)
C14 Si1 C11 C12 178.24(16)
F1 C6 C7 F2 0.7(3)
C5 C6 C7 F2 -179.60(19)
F1 C6 C7 C8 -178.87(19)
C5 C6 C7 C8 0.8(3)
F2 C7 C8 F3 -0.8(3)
C6 C7 C8 F3 178.84(19)
F2 C7 C8 C9 179.8(2)
C6 C7 C8 C9 -0.6(3)
F4 C9 C8 F3 0.5(3)
C10 C9 C8 F3 -179.55(19)
F4 C9 C8 C7 179.9(2)
C10 C9 C8 C7 -0.1(3)
C1 N1 C4 C3 -0.4(2)
Si1 N1 C4 C3 -175.08(14)
C2 C3 C4 N1 0.1(2)
C5 C3 C4 N1 -178.81(18)
N1 Si1 C17 C18 58.03(19)
C14 Si1 C17 C18 -60.4(2)
C11 Si1 C17 C18 172.90(17)
N1 Si1 C17 C19 -174.13(16)
C14 Si1 C17 C19 67.43(19)
C11 Si1 C17 C19 -59.26(19)
C4 C3 C2 C1 0.2(2)
C5 C3 C2 C1 179.1(2)
C3 C2 C1 N1 -0.4(3)
C4 N1 C1 C2 0.5(2)
Si1 N1 C1 C2 175.31(16)
